data_4072247
loop_
_publ_author_name
'Singh, Amardeep'
'Pramanik, Avijit'
'Das, Gopal'
'Mondal, Biplab'

_publ_section_title
;
 Reduction of Coordinated Acetonitrile to Ethylamine in a Ruthenium
 Complex byp-Phenylenediamine or Hydroquinone
;
_journal_issue 24
_journal_name_full Organometallics
_journal_page_first 6403
_journal_paper_doi 10.1021/om800697n
_journal_volume 27
_journal_year 2008
_chemical_formula_sum 'C27 H23 N8 Ru'
_chemical_formula_weight 560.60
_chemical_name_systematic
; 
 ? 
;
_space_group_IT_number 15
_symmetry_cell_setting monoclinic
_symmetry_space_group_name_Hall '-C 2yc'
_symmetry_space_group_name_H-M 'C 1 2/c 1'
_atom_sites_solution_hydrogens geom
_atom_sites_solution_primary direct
_atom_sites_solution_secondary difmap
_audit_creation_method SHELXL-97
_cell_angle_alpha 90.00
_cell_angle_beta 121.60
_cell_angle_gamma 90.00
_cell_formula_units_Z 8
_cell_length_a 24.113(3)
_cell_length_b 10.6297(11)
_cell_length_c 23.011(2)
_cell_measurement_reflns_used 3355
_cell_measurement_temperature 298(2)
_cell_measurement_theta_max 21.87
_cell_measurement_theta_min 2.61
_cell_volume 5023.5(9)
_computing_cell_refinement 'Bruker SMART'
_computing_data_collection 'Bruker SMART'
_computing_data_reduction 'Bruker SAINT'
_computing_molecular_graphics 'Bruker SHELXTL'
_computing_publication_material 'Bruker SHELXTL'
_computing_structure_refinement 'Bruker SHELXTL'
_computing_structure_solution 'Bruker SHELXTL'
_diffrn_ambient_temperature 296(2)
_diffrn_measured_fraction_theta_full 0.982
_diffrn_measured_fraction_theta_max 0.982
_diffrn_measurement_device_type 'CCD area detector'
_diffrn_measurement_method 'phi and omega scans'
_diffrn_radiation_monochromator graphite
_diffrn_radiation_source 'fine-focus sealed tube'
_diffrn_radiation_type MoK\a
_diffrn_radiation_wavelength 0.71073
_diffrn_reflns_av_R_equivalents 0.0810
_diffrn_reflns_av_sigmaI/netI 0.0517
_diffrn_reflns_limit_h_max 30
_diffrn_reflns_limit_h_min -30
_diffrn_reflns_limit_k_max 13
_diffrn_reflns_limit_k_min -13
_diffrn_reflns_limit_l_max 28
_diffrn_reflns_limit_l_min -28
_diffrn_reflns_number 33440
_diffrn_reflns_theta_full 26.64
_diffrn_reflns_theta_max 26.64
_diffrn_reflns_theta_min 1.98
_exptl_absorpt_coefficient_mu 0.656
_exptl_absorpt_correction_T_max 0.822
_exptl_absorpt_correction_T_min 0.774
_exptl_absorpt_correction_type multi-scan
_exptl_absorpt_process_details 'SADABS (Sheldrick, 1997)'
_exptl_crystal_colour red
_exptl_crystal_density_diffrn 1.477
_exptl_crystal_density_method 'not measured'
_exptl_crystal_description reactangular
_exptl_crystal_F_000 2264
_exptl_crystal_size_max 0.39
_exptl_crystal_size_mid 0.32
_exptl_crystal_size_min 0.29
_refine_diff_density_max 0.676
_refine_diff_density_min -0.629
_refine_diff_density_rms 0.088
_refine_ls_extinction_expression Fc^*^=kFc[1+0.001xFc^2^\l^3^/sin(2\q)]^-1/4^
_refine_ls_extinction_method none
_refine_ls_goodness_of_fit_ref 0.958
_refine_ls_matrix_type full
_refine_ls_number_parameters 327
_refine_ls_number_reflns 5203
_refine_ls_number_restraints 0
_refine_ls_restrained_S_all 0.958
_refine_ls_R_factor_all 0.0711
_refine_ls_R_factor_gt 0.0456
_refine_ls_shift/su_max 0.019
_refine_ls_shift/su_mean 0.419
_refine_ls_structure_factor_coef Fsqd
_refine_ls_weighting_details 'calc w=1/[\s^2^(Fo^2^)+(0.0725P)^2^+5.2646P] where P=(Fo^2^+2Fc^2^)/3'
_refine_ls_weighting_scheme calc
_refine_ls_wR_factor_gt 0.1121
_refine_ls_wR_factor_ref 0.1270
_reflns_number_gt 3752
_reflns_number_total 5203
_reflns_threshold_expression >2sigma(I)
_cod_data_source_file om800697n_si_003.cif
_cod_data_source_block amine
_cod_depositor_comments
;
The following automatic conversions were performed:

'_symmetry_cell_setting' value 'Monoclinic' changed to 'monoclinic'
according to /home/saulius/struct/CIF-dictionaries/cif_core.dic
dictionary named 'cif_core.dic' version 2.4.1 from
2010-06-29.

'_exptl_absorpt_correction_type' value 'Multi-Scan'
changed to 'multi-scan' according to
/home/saulius/struct/CIF-dictionaries/cif_core.dic dictionary named
'cif_core.dic' version 2.4.1 from 2010-06-29.

Automatic conversion script
Id: cif_fix_values 1715 2011-07-08 13:25:40Z adriana 
;
_cod_original_cell_volume 5023.6(9)
_cod_original_sg_symbol_H-M 'C2/c  '
_cod_database_code 4072247

loop_
_symmetry_equiv_pos_as_xyz
'x, y, z'
'-x, y, -z+1/2'
'x+1/2, y+1/2, z'
'-x+1/2, y+1/2, -z+1/2'
'-x, -y, -z'
'x, -y, z-1/2'
'-x+1/2, -y+1/2, -z'
'x+1/2, -y+1/2, z-1/2'

loop_
_atom_site_label
_atom_site_type_symbol
_atom_site_fract_x
_atom_site_fract_y
_atom_site_fract_z
_atom_site_U_iso_or_equiv
_atom_site_adp_type
_atom_site_occupancy
_atom_site_symmetry_multiplicity
_atom_site_calc_flag
_atom_site_refinement_flags
Ru1 Ru 0.178561(17) 0.55519(3) 0.134095(17) 0.03930(16) Uani 1 1 d .
N1 N 0.11020(18) 0.5389(3) 0.03164(18) 0.0424(9) Uani 1 1 d .
N4 N 0.01360(19) 0.6046(4) -0.05841(19) 0.0500(10) Uani 1 1 d .
H4A H -0.0235 0.6417 -0.0816 0.060 Uiso 1 1 calc R
N2 N 0.10358(17) 0.6602(3) 0.12344(18) 0.0421(8) Uani 1 1 d .
N3 N 0.20897(17) 0.6002(3) 0.23391(18) 0.0423(8) Uani 1 1 d .
N5 N 0.1894(2) 0.7116(4) 0.30591(19) 0.0512(10) Uani 1 1 d .
H5A H 0.1713 0.7626 0.3201 0.061 Uiso 1 1 calc R
N7 N 0.25739(18) 0.4753(3) 0.14245(18) 0.0425(9) Uani 1 1 d .
N6 N 0.22002(19) 0.7008(4) 0.11678(19) 0.0480(9) Uani 1 1 d .
C1 C 0.1041(2) 0.4868(4) -0.0263(2) 0.0422(10) Uani 1 1 d .
C6 C 0.0429(2) 0.5282(4) -0.0825(2) 0.0449(11) Uani 1 1 d .
C2 C 0.1455(3) 0.4097(5) -0.0355(2) 0.0521(12) Uani 1 1 d .
H2 H 0.1851 0.3824 0.0014 0.063 Uiso 1 1 calc R
C5 C 0.0248(3) 0.4913(6) -0.1488(3) 0.0613(14) Uani 1 1 d .
H5 H -0.0144 0.5183 -0.1863 0.074 Uiso 1 1 calc R
C3 C 0.1257(3) 0.3752(6) -0.1016(3) 0.0632(14) Uani 1 1 d .
H3 H 0.1527 0.3245 -0.1093 0.076 Uiso 1 1 calc R
C4 C 0.0657(3) 0.4151(6) -0.1573(3) 0.0664(15) Uani 1 1 d .
H4 H 0.0535 0.3891 -0.2011 0.080 Uiso 1 1 calc R
C7 C 0.0551(2) 0.6085(4) 0.0087(2) 0.0438(10) Uani 1 1 d .
C12 C 0.1090(2) 0.7178(4) 0.1793(2) 0.0432(10) Uani 1 1 d .
C8 C 0.0500(2) 0.6789(4) 0.0603(2) 0.0442(10) Uani 1 1 d .
C11 C 0.0607(3) 0.7960(5) 0.1732(3) 0.0557(12) Uani 1 1 d .
H11 H 0.0644 0.8344 0.2114 0.067 Uiso 1 1 calc R
C9 C 0.0009(2) 0.7566(5) 0.0520(2) 0.0527(12) Uani 1 1 d .
H9 H -0.0357 0.7694 0.0089 0.063 Uiso 1 1 calc R
C10 C 0.0066(3) 0.8161(5) 0.1090(3) 0.0595(13) Uani 1 1 d .
H10 H -0.0263 0.8697 0.1037 0.071 Uiso 1 1 calc R
C13 C 0.1696(2) 0.6804(4) 0.2416(2) 0.0438(10) Uani 1 1 d .
C14 C 0.2584(2) 0.5740(4) 0.2997(2) 0.0452(11) Uani 1 1 d .
C19 C 0.2452(2) 0.6431(4) 0.3437(2) 0.0473(11) Uani 1 1 d .
C17 C 0.3404(3) 0.5575(5) 0.4390(3) 0.0658(15) Uani 1 1 d .
H17 H 0.3690 0.5499 0.4859 0.079 Uiso 1 1 calc R
C15 C 0.3122(2) 0.4967(5) 0.3250(3) 0.0541(12) Uani 1 1 d .
H15 H 0.3206 0.4509 0.2959 0.065 Uiso 1 1 calc R
C16 C 0.3531(3) 0.4897(6) 0.3946(3) 0.0609(13) Uani 1 1 d .
H16 H 0.3899 0.4391 0.4129 0.073 Uiso 1 1 calc R
C18 C 0.2872(3) 0.6343(5) 0.4150(3) 0.0612(14) Uani 1 1 d .
H18 H 0.2791 0.6788 0.4446 0.073 Uiso 1 1 calc R
C20 C 0.2957(2) 0.5494(4) 0.1310(2) 0.0482(11) Uani 1 1 d .
C21 C 0.2731(2) 0.6772(5) 0.1147(2) 0.0523(12) Uani 1 1 d .
C22 C 0.3082(3) 0.7645(6) 0.0989(3) 0.0760(17) Uani 1 1 d .
H22 H 0.2939 0.8471 0.0875 0.091 Uiso 1 1 calc R
C23 C 0.3624(4) 0.7258(7) 0.1008(4) 0.089(2) Uani 1 1 d .
H23 H 0.3851 0.7829 0.0903 0.107 Uiso 1 1 calc R
C25 C 0.3531(3) 0.5129(6) 0.1327(3) 0.0639(14) Uani 1 1 d .
H25 H 0.3682 0.4306 0.1433 0.077 Uiso 1 1 calc R
C24 C 0.3859(3) 0.6005(7) 0.1185(4) 0.0854(19) Uani 1 1 d .
H24 H 0.4241 0.5778 0.1204 0.102 Uiso 1 1 calc R
N8 N 0.13707(18) 0.3816(4) 0.14475(18) 0.0449(9) Uani 1 1 d .
H8 H 0.1162 0.3330 0.1099 0.054 Uiso 1 1 calc R
C27 C 0.1009(3) 0.2330(5) 0.2040(3) 0.0698(15) Uani 1 1 d .
H27A H 0.0560 0.2544 0.1735 0.105 Uiso 1 1 calc R
H27B H 0.1080 0.2130 0.2481 0.105 Uiso 1 1 calc R
H27C H 0.1118 0.1615 0.1864 0.105 Uiso 1 1 calc R
C26 C 0.1437(3) 0.3443(5) 0.2103(3) 0.0595(13) Uani 1 1 d .
H26A H 0.1325 0.4157 0.2285 0.071 Uiso 1 1 calc R
H26B H 0.1888 0.3230 0.2427 0.071 Uiso 1 1 calc R

loop_
_atom_site_aniso_label
_atom_site_aniso_U_11
_atom_site_aniso_U_22
_atom_site_aniso_U_33
_atom_site_aniso_U_23
_atom_site_aniso_U_13
_atom_site_aniso_U_12
Ru1 0.0368(2) 0.0417(2) 0.0357(2) -0.00045(15) 0.01639(17) 0.00157(16)
N1 0.039(2) 0.047(2) 0.039(2) -0.0005(16) 0.0189(17) 0.0005(17)
N4 0.040(2) 0.056(2) 0.043(2) 0.0028(18) 0.0143(19) 0.0025(19)
N2 0.038(2) 0.045(2) 0.040(2) -0.0017(16) 0.0178(17) -0.0004(17)
N3 0.039(2) 0.042(2) 0.039(2) -0.0013(16) 0.0159(17) 0.0006(17)
N5 0.058(2) 0.050(2) 0.048(2) -0.0066(18) 0.030(2) 0.003(2)
N7 0.041(2) 0.042(2) 0.041(2) -0.0039(16) 0.0195(18) -0.0036(17)
N6 0.047(2) 0.046(2) 0.047(2) 0.0004(17) 0.0214(19) -0.0014(18)
C1 0.043(3) 0.042(3) 0.039(2) 0.0010(19) 0.020(2) -0.004(2)
C6 0.040(3) 0.046(3) 0.039(2) 0.0025(19) 0.015(2) -0.003(2)
C2 0.049(3) 0.057(3) 0.045(3) -0.001(2) 0.021(2) 0.000(2)
C5 0.054(3) 0.076(4) 0.042(3) 0.000(3) 0.017(3) -0.002(3)
C3 0.063(3) 0.076(4) 0.056(3) -0.009(3) 0.035(3) -0.001(3)
C4 0.069(4) 0.083(4) 0.043(3) -0.006(3) 0.027(3) -0.004(3)
C7 0.041(3) 0.044(3) 0.043(3) 0.000(2) 0.020(2) -0.001(2)
C12 0.043(3) 0.041(3) 0.046(3) -0.0005(19) 0.024(2) -0.001(2)
C8 0.039(2) 0.044(3) 0.045(2) 0.004(2) 0.019(2) -0.001(2)
C11 0.058(3) 0.054(3) 0.057(3) -0.007(2) 0.032(3) 0.002(3)
C9 0.039(3) 0.059(3) 0.052(3) 0.004(2) 0.018(2) 0.006(2)
C10 0.049(3) 0.063(3) 0.068(3) -0.001(3) 0.032(3) 0.011(3)
C13 0.045(3) 0.041(3) 0.044(2) -0.0026(19) 0.022(2) 0.000(2)
C14 0.048(3) 0.043(3) 0.041(2) -0.0025(19) 0.020(2) -0.004(2)
C19 0.054(3) 0.041(3) 0.043(3) -0.003(2) 0.022(2) -0.005(2)
C17 0.064(4) 0.071(4) 0.044(3) 0.000(3) 0.016(3) -0.010(3)
C15 0.051(3) 0.052(3) 0.052(3) -0.001(2) 0.022(3) 0.002(3)
C16 0.050(3) 0.061(3) 0.052(3) 0.003(3) 0.014(3) -0.002(3)
C18 0.067(4) 0.066(4) 0.043(3) -0.008(2) 0.024(3) -0.008(3)
C20 0.046(3) 0.050(3) 0.047(3) -0.005(2) 0.023(2) -0.002(2)
C21 0.055(3) 0.049(3) 0.053(3) -0.003(2) 0.028(2) -0.006(2)
C22 0.077(4) 0.063(4) 0.096(4) 0.009(3) 0.050(4) -0.009(3)
C23 0.090(5) 0.078(5) 0.124(6) -0.003(4) 0.073(4) -0.022(4)
C25 0.056(3) 0.063(4) 0.080(4) -0.008(3) 0.041(3) -0.002(3)
C24 0.074(4) 0.088(5) 0.118(5) -0.011(4) 0.067(4) -0.012(4)
N8 0.041(2) 0.048(2) 0.041(2) -0.0034(17) 0.0179(18) -0.0040(18)
C27 0.068(4) 0.063(4) 0.076(4) 0.010(3) 0.036(3) -0.001(3)
C26 0.057(3) 0.060(3) 0.052(3) 0.013(2) 0.022(3) -0.002(3)

loop_
_atom_type_symbol
_atom_type_description
_atom_type_scat_dispersion_real
_atom_type_scat_dispersion_imag
_atom_type_scat_source
C C 0.0033 0.0016 'International Tables Vol C Tables 4.2.6.8 and 6.1.1.4'
H H 0.0000 0.0000 'International Tables Vol C Tables 4.2.6.8 and 6.1.1.4'
N N 0.0061 0.0033 'International Tables Vol C Tables 4.2.6.8 and 6.1.1.4'
Ru Ru -1.2594 0.8363 'International Tables Vol C Tables 4.2.6.8 and 6.1.1.4'

loop_
_geom_angle_atom_site_label_1
_geom_angle_atom_site_label_2
_geom_angle_atom_site_label_3
_geom_angle
N6 Ru1 N7 78.33(15)
N6 Ru1 N2 93.27(15)
N7 Ru1 N2 171.60(15)
N6 Ru1 N1 91.20(15)
N7 Ru1 N1 103.02(14)
N2 Ru1 N1 77.25(14)
N6 Ru1 N3 96.84(15)
N7 Ru1 N3 103.05(14)
N2 Ru1 N3 77.39(14)
N1 Ru1 N3 153.77(15)
N6 Ru1 N8 172.25(14)
N7 Ru1 N8 95.70(14)
N2 Ru1 N8 92.70(14)
N1 Ru1 N8 85.30(14)
N3 Ru1 N8 89.29(14)
C7 N1 C1 104.8(4)
C7 N1 Ru1 115.6(3)
C1 N1 Ru1 139.2(3)
C7 N4 C6 104.7(4)
C8 N2 C12 120.5(4)
C8 N2 Ru1 119.8(3)
C12 N2 Ru1 119.6(3)
C13 N3 C14 104.2(4)
C13 N3 Ru1 115.2(3)
C14 N3 Ru1 140.5(3)
C13 N5 C19 103.5(4)
C20 N7 Ru1 116.8(3)
C21 N6 Ru1 117.0(3)
N1 C1 C2 131.5(4)
N1 C1 C6 106.7(4)
C2 C1 C6 121.7(4)
N4 C6 C5 132.2(4)
N4 C6 C1 108.9(4)
C5 C6 C1 118.9(5)
C3 C2 C1 117.5(5)
C4 C5 C6 118.9(5)
C2 C3 C4 121.4(5)
C5 C4 C3 121.5(5)
N4 C7 N1 114.9(4)
N4 C7 C8 128.8(4)
N1 C7 C8 116.3(4)
N2 C12 C11 121.0(4)
N2 C12 C13 110.6(4)
C11 C12 C13 128.3(4)
N2 C8 C9 120.3(4)
N2 C8 C7 110.8(4)
C9 C8 C7 128.9(4)
C12 C11 C10 118.5(5)
C8 C9 C10 119.3(5)
C11 C10 C9 120.4(5)
N5 C13 N3 115.7(4)
N5 C13 C12 127.5(4)
N3 C13 C12 116.8(4)
N3 C14 C15 131.6(4)
N3 C14 C19 106.9(4)
C15 C14 C19 121.4(4)
N5 C19 C18 130.1(4)
N5 C19 C14 109.7(4)
C18 C19 C14 120.3(5)
C18 C17 C16 121.7(5)
C16 C15 C14 117.6(5)
C15 C16 C17 121.6(5)
C17 C18 C19 117.4(5)
N7 C20 C25 126.7(5)
N7 C20 C21 113.5(4)
C25 C20 C21 119.7(5)
N6 C21 C22 126.7(5)
N6 C21 C20 114.2(4)
C22 C21 C20 119.1(5)
C23 C22 C21 119.2(6)
C22 C23 C24 122.0(6)
C24 C25 C20 119.1(6)
C25 C24 C23 120.8(6)
C26 N8 Ru1 122.1(3)
N8 C26 C27 113.8(4)

loop_
_geom_bond_atom_site_label_1
_geom_bond_atom_site_label_2
_geom_bond_distance
Ru1 N6 1.993(4)
Ru1 N7 1.997(4)
Ru1 N2 2.027(4)
Ru1 N1 2.057(4)
Ru1 N3 2.068(3)
Ru1 N8 2.173(4)
N1 C7 1.362(6)
N1 C1 1.378(5)
N4 C7 1.329(5)
N4 C6 1.369(6)
N2 C8 1.360(6)
N2 C12 1.368(5)
N3 C13 1.354(6)
N3 C14 1.378(6)
N5 C13 1.337(5)
N5 C19 1.368(6)
N7 C20 1.341(6)
N6 C21 1.330(6)
C1 C2 1.392(7)
C1 C6 1.430(6)
C6 C5 1.406(7)
C2 C3 1.383(7)
C5 C4 1.367(8)
C3 C4 1.406(8)
C7 C8 1.464(6)
C12 C11 1.376(7)
C12 C13 1.468(6)
C8 C9 1.372(6)
C11 C10 1.383(7)
C9 C10 1.396(7)
C14 C15 1.381(7)
C14 C19 1.416(6)
C19 C18 1.409(7)
C17 C18 1.370(8)
C17 C16 1.407(8)
C15 C16 1.375(7)
C20 C25 1.418(7)
C20 C21 1.438(7)
C21 C22 1.425(7)
C22 C23 1.349(9)
C23 C24 1.421(10)
C25 C24 1.368(9)
N8 C26 1.486(6)
C27 C26 1.525(7)
